data_7200980
loop_
_publ_author_name
'Walsh, David P.'
'Cl\'erac, Rodolphe'
'Hearns, Nigel G. R.'
'Kruger, Paul E.'
'Schmitt, Wolfgang'

_publ_section_title
;
 Modulating topologies and magnetic properties of coordination polymers
 using 2,2&#x2032;-bipyridine and 5-aminodiacetic isophthalic acid as
 ligands
;
_journal_issue 8
_journal_name_full CrystEngComm
_journal_page_first 1666
_journal_paper_doi 10.1039/b902010a
_journal_volume 11
_journal_year 2009
_chemical_formula_sum 'C22 H17 Cu N3 O8'
_chemical_formula_weight 514.93
_chemical_name_systematic
;
?
;
_space_group_IT_number 14
_symmetry_cell_setting monoclinic
_symmetry_space_group_name_Hall '-P 2ybc'
_symmetry_space_group_name_H-M 'P 1 21/c 1'
_atom_sites_solution_hydrogens geom
_atom_sites_solution_primary direct
_atom_sites_solution_secondary difmap
_audit_creation_method SHELXL-97
_cell_angle_alpha 90.00
_cell_angle_beta 106.9620(10)
_cell_angle_gamma 90.00
_cell_formula_units_Z 4
_cell_length_a 14.0403(8)
_cell_length_b 9.0493(5)
_cell_length_c 17.2277(10)
_cell_measurement_reflns_used 199
_cell_measurement_temperature 150(2)
_cell_measurement_theta_max 28.25
_cell_measurement_theta_min 2.47
_cell_volume 2093.6(2)
_computing_structure_refinement 'SHELXL-97 (Sheldrick, 1997)'
_computing_structure_solution 'SHELXS-97 (Sheldrick, 1990)'
_diffrn_ambient_temperature 150(2)
_diffrn_measured_fraction_theta_full 1.000
_diffrn_measured_fraction_theta_max 1.000
_diffrn_radiation_monochromator graphite
_diffrn_radiation_source 'fine-focus sealed tube'
_diffrn_radiation_type MoK\a
_diffrn_radiation_wavelength 0.71073
_diffrn_reflns_av_R_equivalents 0.0549
_diffrn_reflns_av_sigmaI/netI 0.0323
_diffrn_reflns_limit_h_max 17
_diffrn_reflns_limit_h_min -17
_diffrn_reflns_limit_k_max 10
_diffrn_reflns_limit_k_min -10
_diffrn_reflns_limit_l_max 20
_diffrn_reflns_limit_l_min -20
_diffrn_reflns_number 22967
_diffrn_reflns_theta_full 25.50
_diffrn_reflns_theta_max 25.50
_diffrn_reflns_theta_min 1.52
_exptl_absorpt_coefficient_mu 1.101
_exptl_absorpt_correction_type none
_exptl_crystal_colour green
_exptl_crystal_density_diffrn 1.634
_exptl_crystal_density_method 'not measured'
_exptl_crystal_description plates
_exptl_crystal_F_000 1052
_exptl_crystal_size_max 0.25
_exptl_crystal_size_mid 0.15
_exptl_crystal_size_min 0.10
_refine_diff_density_max 0.411
_refine_diff_density_min -0.428
_refine_diff_density_rms 0.094
_refine_ls_extinction_method none
_refine_ls_goodness_of_fit_ref 1.120
_refine_ls_hydrogen_treatment mixed
_refine_ls_matrix_type full
_refine_ls_number_parameters 313
_refine_ls_number_reflns 3895
_refine_ls_number_restraints 0
_refine_ls_restrained_S_all 1.120
_refine_ls_R_factor_all 0.0315
_refine_ls_R_factor_gt 0.0271
_refine_ls_shift/su_max 0.001
_refine_ls_shift/su_mean 0.000
_refine_ls_structure_factor_coef Fsqd
_refine_ls_weighting_details 'calc w=1/[\s^2^(Fo^2^)+(0.0491P)^2^+0.0000P] where P=(Fo^2^+2Fc^2^)/3'
_refine_ls_weighting_scheme calc
_refine_ls_wR_factor_gt 0.0766
_refine_ls_wR_factor_ref 0.0778
_reflns_number_gt 3454
_reflns_number_total 3895
_reflns_threshold_expression >2sigma(I)
_cod_data_source_file b902010a.txt
_cod_data_source_block dwcu3
_cod_original_sg_symbol_H-M p_1_21/c_1
_cod_database_code 7200980

loop_
_symmetry_equiv_pos_as_xyz
'x, y, z'
'-x, y+1/2, -z+1/2'
'-x, -y, -z'
'x, -y-1/2, z-1/2'

loop_
_atom_site_label
_atom_site_type_symbol
_atom_site_fract_x
_atom_site_fract_y
_atom_site_fract_z
_atom_site_U_iso_or_equiv
_atom_site_adp_type
_atom_site_occupancy
_atom_site_symmetry_multiplicity
_atom_site_calc_flag
_atom_site_refinement_flags
_atom_site_disorder_assembly
_atom_site_disorder_group
Cu1 Cu 0.095571(15) 0.37562(2) 0.263157(12) 0.01398(9) Uani 1 1 d . . .
N3 N 0.18153(11) 0.19537(16) 0.29853(9) 0.0160(3) Uani 1 1 d . . .
N2 N 0.05453(11) 0.31998(17) 0.36141(9) 0.0174(3) Uani 1 1 d . . .
C22 C 0.24389(14) 0.1386(2) 0.26058(12) 0.0217(4) Uani 1 1 d . . .
H22 H 0.2406 0.1721 0.2088 0.026 Uiso 1 1 calc R . .
C18 C 0.18475(14) 0.1456(2) 0.37296(11) 0.0187(4) Uani 1 1 d . . .
C13 C -0.02260(15) 0.3775(2) 0.38211(12) 0.0232(4) Uani 1 1 d . . .
H13 H -0.0600 0.4522 0.3504 0.028 Uiso 1 1 calc R . .
C17 C 0.10791(14) 0.2098(2) 0.40632(11) 0.0194(4) Uani 1 1 d . . .
C21 C 0.31283(15) 0.0319(2) 0.29600(13) 0.0287(5) Uani 1 1 d . . .
H21 H 0.3541 -0.0085 0.2680 0.034 Uiso 1 1 calc R . .
C19 C 0.25422(15) 0.0421(2) 0.41294(12) 0.0265(4) Uani 1 1 d . . .
H19 H 0.2571 0.0107 0.4650 0.032 Uiso 1 1 calc R . .
C14 C -0.04780(17) 0.3285(2) 0.44950(13) 0.0326(5) Uani 1 1 d . . .
H14 H -0.1027 0.3678 0.4621 0.039 Uiso 1 1 calc R . .
C20 C 0.31946(15) -0.0138(2) 0.37349(14) 0.0325(5) Uani 1 1 d . . .
H20 H 0.3677 -0.0821 0.3994 0.039 Uiso 1 1 calc R . .
C15 C 0.00906(18) 0.2211(2) 0.49773(13) 0.0352(5) Uani 1 1 d . . .
H15 H -0.0055 0.1895 0.5444 0.042 Uiso 1 1 calc R . .
C16 C 0.08828(17) 0.1604(2) 0.47614(12) 0.0295(5) Uani 1 1 d . . .
H16 H 0.1277 0.0877 0.5081 0.035 Uiso 1 1 calc R . .
O2 O 0.04115(9) 0.79437(14) 0.32223(7) 0.0202(3) Uani 1 1 d . . .
N1 N 0.24214(10) 0.55464(17) 0.33014(8) 0.0153(3) Uani 1 1 d . . .
O5 O 0.48047(11) 0.23662(18) 0.63141(9) 0.0316(4) Uani 1 1 d . . .
O8 O 0.54420(10) 0.27287(17) 0.29004(8) 0.0279(3) Uani 1 1 d . . .
C2 C 0.33066(13) 0.4455(2) 0.46120(10) 0.0169(4) Uani 1 1 d . . .
H2 H 0.2842 0.4862 0.4840 0.020 Uiso 1 1 calc R . .
O7 O 0.62516(11) 0.20856(19) 0.41678(9) 0.0357(4) Uani 1 1 d . . .
C10 C 0.25371(13) 0.61954(19) 0.25565(11) 0.0164(4) Uani 1 1 d . . .
H10B H 0.3239 0.6389 0.2637 0.020 Uiso 1 1 calc R . .
H10A H 0.2194 0.7139 0.2467 0.020 Uiso 1 1 calc R . .
O6 O 0.35536(11) 0.39170(17) 0.62753(9) 0.0333(4) Uani 1 1 d . . .
C3 C 0.39552(13) 0.4129(2) 0.34805(11) 0.0170(4) Uani 1 1 d . . .
H3 H 0.3917 0.4288 0.2939 0.020 Uiso 1 1 calc R . .
C9 C 0.18172(13) 0.6417(2) 0.36934(11) 0.0188(4) Uani 1 1 d . . .
H9A H 0.2154 0.7341 0.3884 0.023 Uiso 1 1 calc R . .
H9B H 0.1747 0.5882 0.4161 0.023 Uiso 1 1 calc R . .
C11 C 0.07859(13) 0.6744(2) 0.31178(10) 0.0154(4) Uani 1 1 d . . .
C8 C 0.55042(14) 0.2678(2) 0.36198(11) 0.0223(4) Uani 1 1 d . . .
C4 C 0.40638(14) 0.3580(2) 0.50853(11) 0.0178(4) Uani 1 1 d . . .
C5 C 0.47279(13) 0.3295(2) 0.39657(11) 0.0186(4) Uani 1 1 d . . .
C1 C 0.32270(12) 0.47381(19) 0.37986(10) 0.0153(4) Uani 1 1 d . . .
C6 C 0.47885(14) 0.3002(2) 0.47682(11) 0.0195(4) Uani 1 1 d . . .
H6 H 0.5305 0.2430 0.5089 0.023 Uiso 1 1 calc R . .
C7 C 0.41001(14) 0.3324(2) 0.59488(11) 0.0219(4) Uani 1 1 d . . .
O4 O 0.24257(10) 0.56146(17) 0.11876(8) 0.0286(3) Uani 1 1 d . . .
O1 O 0.03752(9) 0.57755(14) 0.26020(8) 0.0175(3) Uani 1 1 d . . .
C12 C 0.21473(13) 0.5256(2) 0.17872(11) 0.0174(4) Uani 1 1 d . . .
O3 O 0.15516(9) 0.42100(14) 0.17697(7) 0.0182(3) Uani 1 1 d . . .
H7 H 0.6657(17) 0.174(2) 0.3996(13) 0.022 Uiso 1 1 d . . .
H5 H 0.4847(16) 0.237(2) 0.6758(14) 0.022 Uiso 1 1 d . . .

loop_
_atom_site_aniso_label
_atom_site_aniso_U_11
_atom_site_aniso_U_22
_atom_site_aniso_U_33
_atom_site_aniso_U_23
_atom_site_aniso_U_13
_atom_site_aniso_U_12
Cu1 0.01502(14) 0.01458(14) 0.01361(13) 0.00163(8) 0.00617(9) -0.00006(8)
N3 0.0170(8) 0.0140(8) 0.0174(8) 0.0004(6) 0.0056(6) -0.0017(6)
N2 0.0204(8) 0.0174(8) 0.0155(8) -0.0005(6) 0.0071(6) -0.0021(6)
C22 0.0211(10) 0.0216(10) 0.0248(10) -0.0017(8) 0.0105(8) -0.0015(8)
C18 0.0198(10) 0.0160(9) 0.0196(10) -0.0009(7) 0.0047(8) -0.0042(7)
C13 0.0252(11) 0.0222(10) 0.0256(11) -0.0007(8) 0.0127(9) 0.0010(8)
C17 0.0237(10) 0.0182(9) 0.0157(9) -0.0013(7) 0.0051(8) -0.0044(8)
C21 0.0262(11) 0.0235(11) 0.0414(13) 0.0013(9) 0.0177(10) 0.0032(8)
C19 0.0279(11) 0.0244(11) 0.0246(10) 0.0077(9) 0.0038(9) 0.0016(8)
C14 0.0397(13) 0.0332(12) 0.0348(12) -0.0041(10) 0.0265(11) -0.0005(10)
C20 0.0257(11) 0.0254(11) 0.0440(13) 0.0069(10) 0.0061(10) 0.0080(9)
C15 0.0526(14) 0.0354(12) 0.0251(11) 0.0028(9) 0.0233(11) -0.0028(11)
C16 0.0422(13) 0.0270(11) 0.0209(10) 0.0045(9) 0.0120(9) 0.0005(9)
O2 0.0204(7) 0.0216(7) 0.0185(7) -0.0015(5) 0.0055(5) 0.0050(5)
N1 0.0136(7) 0.0202(8) 0.0125(7) 0.0016(6) 0.0048(6) 0.0031(6)
O5 0.0371(9) 0.0461(9) 0.0117(7) 0.0065(7) 0.0074(7) 0.0184(7)
O8 0.0237(7) 0.0478(9) 0.0132(7) -0.0015(6) 0.0068(6) 0.0097(6)
C2 0.0145(9) 0.0213(10) 0.0163(9) -0.0025(7) 0.0067(7) 0.0001(7)
O7 0.0315(8) 0.0598(11) 0.0185(7) 0.0053(7) 0.0114(7) 0.0306(8)
C10 0.0145(9) 0.0181(9) 0.0161(9) 0.0030(7) 0.0037(7) 0.0009(7)
O6 0.0341(9) 0.0511(10) 0.0196(7) 0.0059(7) 0.0156(7) 0.0154(7)
C3 0.0170(9) 0.0235(9) 0.0102(8) -0.0014(7) 0.0035(7) -0.0002(7)
C9 0.0177(9) 0.0209(10) 0.0165(9) -0.0030(7) 0.0029(8) 0.0036(7)
C11 0.0168(9) 0.0188(9) 0.0125(9) 0.0035(7) 0.0070(7) 0.0015(7)
C8 0.0196(10) 0.0294(11) 0.0171(10) -0.0023(8) 0.0044(8) 0.0049(8)
C4 0.0183(9) 0.0219(10) 0.0136(9) -0.0016(7) 0.0052(7) 0.0005(7)
C5 0.0174(9) 0.0229(10) 0.0158(9) -0.0019(7) 0.0055(8) 0.0027(8)
C1 0.0129(8) 0.0166(9) 0.0152(9) -0.0016(7) 0.0023(7) -0.0020(7)
C6 0.0178(9) 0.0243(10) 0.0145(9) 0.0008(7) 0.0016(7) 0.0063(8)
C7 0.0202(10) 0.0290(11) 0.0163(9) 0.0006(8) 0.0049(8) 0.0001(8)
O4 0.0295(8) 0.0430(9) 0.0161(7) -0.0033(6) 0.0111(6) -0.0200(7)
O1 0.0149(6) 0.0173(6) 0.0188(7) 0.0012(5) 0.0027(5) 0.0010(5)
C12 0.0137(9) 0.0213(10) 0.0168(9) 0.0020(7) 0.0039(7) -0.0005(7)
O3 0.0203(7) 0.0212(7) 0.0148(6) -0.0003(5) 0.0080(5) -0.0050(5)

loop_
_atom_type_symbol
_atom_type_description
_atom_type_scat_dispersion_real
_atom_type_scat_dispersion_imag
_atom_type_scat_source
C C 0.0033 0.0016 'International Tables Vol C Tables 4.2.6.8 and 6.1.1.4'
H H 0.0000 0.0000 'International Tables Vol C Tables 4.2.6.8 and 6.1.1.4'
N N 0.0061 0.0033 'International Tables Vol C Tables 4.2.6.8 and 6.1.1.4'
O O 0.0106 0.0060 'International Tables Vol C Tables 4.2.6.8 and 6.1.1.4'
Cu Cu 0.3201 1.2651 'International Tables Vol C Tables 4.2.6.8 and 6.1.1.4'

loop_
_geom_angle_atom_site_label_1
_geom_angle_atom_site_label_2
_geom_angle_atom_site_label_3
_geom_angle
_geom_angle_site_symmetry_1
_geom_angle_site_symmetry_3
_geom_angle_publ_flag
O3 Cu1 O1 92.90(5) . . ?
O3 Cu1 N2 171.55(6) . . ?
O1 Cu1 N2 92.04(6) . . ?
O3 Cu1 N3 92.78(6) . . ?
O1 Cu1 N3 162.41(6) . . ?
N2 Cu1 N3 80.55(6) . . ?
O3 Cu1 O2 92.65(5) . 2_545 ?
O1 Cu1 O2 91.09(5) . 2_545 ?
N2 Cu1 O2 94.11(5) . 2_545 ?
N3 Cu1 O2 105.26(5) . 2_545 ?
C22 N3 C18 119.43(16) . . ?
C22 N3 Cu1 125.63(13) . . ?
C18 N3 Cu1 114.16(12) . . ?
C13 N2 C17 119.47(16) . . ?
C13 N2 Cu1 125.49(13) . . ?
C17 N2 Cu1 114.95(12) . . ?
N3 C22 C21 121.87(18) . . ?
N3 C18 C19 121.56(17) . . ?
N3 C18 C17 114.34(16) . . ?
C19 C18 C17 124.10(17) . . ?
N2 C13 C14 121.57(19) . . ?
N2 C17 C16 121.29(18) . . ?
N2 C17 C18 114.43(16) . . ?
C16 C17 C18 124.25(18) . . ?
C20 C21 C22 118.73(18) . . ?
C18 C19 C20 118.31(19) . . ?
C15 C14 C13 119.3(2) . . ?
C21 C20 C19 119.98(19) . . ?
C14 C15 C16 119.26(19) . . ?
C17 C16 C15 119.0(2) . . ?
C11 O2 Cu1 121.61(12) . 2 ?
C1 N1 C9 118.10(14) . . ?
C1 N1 C10 117.85(14) . . ?
C9 N1 C10 114.68(14) . . ?
C4 C2 C1 121.26(16) . . ?
N1 C10 C12 115.61(14) . . ?
C5 C3 C1 120.62(16) . . ?
N1 C9 C11 111.92(14) . . ?
O2 C11 O1 125.70(17) . . ?
O2 C11 C9 115.90(16) . . ?
O1 C11 C9 118.36(15) . . ?
O8 C8 O7 123.76(17) . . ?
O8 C8 C5 123.21(17) . . ?
O7 C8 C5 113.03(16) . . ?
C2 C4 C6 120.54(17) . . ?
C2 C4 C7 118.26(16) . . ?
C6 C4 C7 121.16(17) . . ?
C3 C5 C6 121.06(16) . . ?
C3 C5 C8 119.81(16) . . ?
C6 C5 C8 119.12(17) . . ?
C2 C1 C3 117.70(16) . . ?
C2 C1 N1 121.37(15) . . ?
C3 C1 N1 120.86(15) . . ?
C5 C6 C4 118.77(17) . . ?
O6 C7 O5 123.98(18) . . ?
O6 C7 C4 123.80(18) . . ?
O5 C7 C4 112.22(16) . . ?
C11 O1 Cu1 121.26(11) . . ?
O4 C12 O3 122.82(17) . . ?
O4 C12 C10 116.83(16) . . ?
O3 C12 C10 120.31(15) . . ?
C12 O3 Cu1 124.80(12) . . ?

loop_
_geom_bond_atom_site_label_1
_geom_bond_atom_site_label_2
_geom_bond_distance
_geom_bond_site_symmetry_2
_geom_bond_publ_flag
Cu1 O3 1.9489(12) . ?
Cu1 O1 1.9955(13) . ?
Cu1 N2 2.0049(15) . ?
Cu1 N3 2.0148(15) . ?
Cu1 O2 2.1775(12) 2_545 ?
N3 C22 1.339(2) . ?
N3 C18 1.348(2) . ?
N2 C13 1.340(2) . ?
N2 C17 1.348(2) . ?
C22 C21 1.377(3) . ?
C18 C19 1.382(3) . ?
C18 C17 1.481(3) . ?
C13 C14 1.382(3) . ?
C17 C16 1.384(3) . ?
C21 C20 1.374(3) . ?
C19 C20 1.385(3) . ?
C14 C15 1.373(3) . ?
C15 C16 1.385(3) . ?
O2 C11 1.242(2) . ?
O2 Cu1 2.1775(12) 2 ?
N1 C1 1.408(2) . ?
N1 C9 1.460(2) . ?
N1 C10 1.463(2) . ?
O5 C7 1.328(2) . ?
O8 C8 1.218(2) . ?
C2 C4 1.384(3) . ?
C2 C1 1.397(2) . ?
O7 C8 1.305(2) . ?
C10 C12 1.535(2) . ?
O6 C7 1.202(2) . ?
C3 C5 1.384(3) . ?
C3 C1 1.406(2) . ?
C9 C11 1.526(2) . ?
C11 O1 1.262(2) . ?
C8 C5 1.495(3) . ?
C4 C6 1.390(3) . ?
C4 C7 1.492(2) . ?
C5 C6 1.386(3) . ?
O4 C12 1.249(2) . ?
C12 O3 1.258(2) . ?

loop_
_geom_hbond_atom_site_label_D
_geom_hbond_atom_site_label_H
_geom_hbond_atom_site_label_A
_geom_hbond_distance_DH
_geom_hbond_distance_HA
_geom_hbond_distance_DA
_geom_hbond_angle_DHA
_geom_hbond_site_symmetry_A
O7 H7 O4 0.78(2) 1.74(2) 2.5018(19) 165(2) 2_645
O5 H5 O8 0.75(2) 1.90(2) 2.6173(19) 159(2) 4_566
